data_2009448
loop_
_publ_author_name
'D\'eramond, E.'
'Savariault, J.-M.'
'Galy, J.'

_publ_section_title
;
 Silver insertion mode in \b-Ag~<i>x~</i>V~2~O~5~ tunnel structure
;
_journal_issue 2
_journal_name_full 'Acta Crystallographica Section C'
_journal_page_first 164
_journal_page_last 166
_journal_paper_doi 10.1107/S0108270193007802
_journal_volume 50
_journal_year 1994
_chemical_formula_sum 'Ag0.4 O5 V2'
_chemical_formula_weight 225.03
_symmetry_cell_setting monoclinic
_symmetry_space_group_name_Hall '-C 2y'
_symmetry_space_group_name_H-M 'C 1 2/m 1'
_atom_type_scat_source IntTabIV
_cell_angle_alpha 90.
_cell_angle_beta 109.94(2)
_cell_angle_gamma 90.
_cell_formula_units_Z 6
_cell_length_a 15.388(8)
_cell_length_b 3.6139(3)
_cell_length_c 10.088(4)
_cell_measurement_reflns_used 25
_cell_measurement_temperature 293
_cell_measurement_theta_max 36
_cell_measurement_theta_min 11
_cell_volume 527.4(4)
_diffrn_measurement_device 'Enraf-Nonius CAD-4'
_diffrn_measurement_method \w/2\q
_diffrn_radiation_type MoK\a
_diffrn_radiation_wavelength 0.71069
_diffrn_reflns_av_R_equivalents 0.049
_diffrn_reflns_limit_h_max 27
_diffrn_reflns_limit_h_min -27
_diffrn_reflns_limit_k_max 6
_diffrn_reflns_limit_k_min 0
_diffrn_reflns_limit_l_max 18
_diffrn_reflns_limit_l_min 0
_diffrn_reflns_number 2353
_diffrn_reflns_theta_max 40
_diffrn_standards_decay_% XX
_diffrn_standards_interval_time 60
_diffrn_standards_number '3 (040, 006, \=7\=10)'
_exptl_absorpt_coefficient_mu 7.59
_exptl_absorpt_correction_T_max 0.987
_exptl_absorpt_correction_T_min 0.624
_exptl_absorpt_correction_type 'empirical (DIFABS; Walker & Stuart, 1983)'
_exptl_crystal_colour 'black with metallic lustre'
_exptl_crystal_density_diffrn 4.25
_exptl_crystal_description 'elongated plates'
_exptl_crystal_size_max 0.4
_exptl_crystal_size_mid 0.1
_exptl_crystal_size_min 0.025
_refine_diff_density_max 1.8
_refine_diff_density_min -3.3
_refine_ls_extinction_coef 0.0025E-4
_refine_ls_extinction_method XXX?
_refine_ls_goodness_of_fit_obs 1.067
_refine_ls_number_parameters 80
_refine_ls_number_reflns 2055
_refine_ls_R_factor_obs 0.0447
_refine_ls_shift/esd_max 0.02
_refine_ls_structure_factor_coef F
_refine_ls_weighting_details 'w = 1.73/[\s^2^(F) + 0.005F^2^]'
_refine_ls_weighting_scheme calc
_refine_ls_wR_factor_obs 0.0498
_reflns_number_observed 2055
_reflns_number_total 2288
_reflns_observed_criterion I>3\s(I)
_cod_data_source_file du1054.cif
_cod_data_source_block du1054_structure_1_of_1
_cod_depositor_comments
;
The following automatic conversions were performed:

'_refine_ls_weighting_scheme' value '1.73/[\s^2^(F) + 0.005F^2^]' was
changed to 'calc'. New tag '_refine_ls_weighting_details' was
created. The value of the new tag was set to 'w = 1.73/[\s^2^(F) +
0.005F^2^]'.

Automatic conversion script
Id: cif_fix_values 3143 2015-03-26 13:38:13Z robertas 
;
_cod_original_cell_volume 527.37(4)
_cod_original_sg_symbol_H-M 'C 2/m'
_cod_original_formula_sum 'Ag0.4 V2 O5'
_cod_database_code 2009448

loop_
_atom_site_label
_atom_site_fract_x
_atom_site_fract_y
_atom_site_fract_z
_atom_site_occupancy
Ag(1) .4961(6) 0.5 .59320(10) 0.36
Ag(2) .49810(10) 0.5 .6353(2) 0.24
V(1) .33725(3) .0 .10060(4) 1
V(2) .11720(3) .0 .11788(4) 1
V(3) .28800(3) .0 .41044(4) 1
O(1) .0 .0 .0 0.5
O(2) .18590(10) .0 -.0537(2) 1
O(3) .36580(10) .0 -.0770(2) 1
O(4) .4373(2) .0 .2191(2) 1
O(5) .26460(10) .0 .2239(2) 1
O(6) .1090(2) .0 .2727(2) 1
O(7) .2419(2) .0 .5739(2) 1
O(8) .3993(2) .0 .4736(2) 1

loop_
_geom_angle_atom_site_label_1
_geom_angle_atom_site_label_2
_geom_angle_atom_site_label_3
_geom_angle
_geom_angle_publ_flag
O(2) V(1) O(3) 82.80(8) no
O(3) V(1) O(4) 102.80(10) no
O(4) V(1) O(5) 98.10(10) no
O(5) V(1) O(2) 76.32(7) no
O(2a) V(1) O(2) 76.64(6) no
O(2a) V(1) O(3) 81.58(7) no
O(2a) V(1) O(4) 103.97(5) no
O(2a) V(1) O(5) 93.46(8) no
O(1) V(2) O(2) 96.72(5) no
O(2) V(2) O(5) 72.48(7) no
O(5) V(2) O(6) 88.5(4) no
O(6) V(2) O(1) 104.50(9) no
O(3) V(2) O(1) 92.19(5) no
O(3a) V(2) O(2) 72.82(7) no
O(3a) V(2) O(5) 84.70(6) no
O(3a) V(2) O(6) 105.9(6) no
O(5) V(3) O(8) 102.80(10) no
O(8) V(3) O(7) 107.50(10) no
O(7) V(3) O(6) 80.44(8) no
O(6) V(3) O(5) 69.26(9) no
O(7b) V(3) O(5) 96.95(6) no
O(7b) V(3) O(8) 102.95(6) no
O(7b) V(3) O(7) 76.45(7) no
O(7b) V(3) O(6) 78.59(6) no
O(8) Ag(1) O(4c) 82.14(5) no
O(4c) Ag(1) O(6b) 76.33(7) no
O(8) Ag(1) O(6b) 82.10(7) no
O(8c) Ag(1) O(6b) 135.69(5) no
O(8) Ag(1) O(8c) 71.62(8) no
O(4c) Ag(1) O(8c) 65.43(7) no
O(8) Ag(2) O(4c) 83.51(5) no
O(8) Ag(2) O(6b) 84.18(8) no
O(4c) Ag(2) O(6b) 87.28(9) no
O(8c) Ag(2) O(6b) 140.56(4) no
O(8) Ag(2) O(8c) 66.04(9) no
O(4c) Ag(2) O(8c) 65.07(8) no
O(8) O(4c) O(8c) 57.73(9) no
O(4c) O(8c) O(8) 68.50(10) no
O(8c) O(8) O(4c) 53.73(9) no
O(4) O(8) O(4c) 122.27(8) no
O(8) O(6b) O(4c) 62.68(6) no
O(8) O(6b) O(8c) 38.09(6) no
O(8c) O(6b) O(4c) 35.17(6) no
V(2) O(2) V(1) 95.32(8) no
V(2) O(5) V(1) 114.98(8) no
V(2) O(5) V(3) 108.80(10) no
V(3) O(5) V(1) 136.20(10) no

loop_
_geom_bond_atom_site_label_1
_geom_bond_atom_site_label_2
_geom_bond_site_symmetry_2
_geom_bond_distance
_geom_bond_publ_flag
V(1) O(4) . 1.595(2) yes
V(1) O(2) 5 1.8771(5) yes
V(1) O(5) . 1.935(2) yes
V(1) O(3) . 1.985(2) yes
V(1) O(2) . 2.318(2) yes
V(2) O(6) . 1.609(2) yes
V(2) O(1) . 1.7899(4) yes
V(2) O(3) 5 1.8913(7) yes
V(2) O(5) . 2.153(2) yes
V(2) O(2) . 2.316(2) yes
V(3) O(8) . 1.611(2) yes
V(3) O(5) . 1.791(2) yes
V(3) O(7) . 2.004(2) yes
V(3) O(7) 5_556 1.8847(7) yes
V(3) O(6) . 2.627(2) yes
Ag(1) O(6) 5_556 2.437(3) yes
Ag(1) O(4) 4_656 2.565(2) yes
Ag(1) O(8) . 2.3900(10) yes
Ag(1) O(8) 4_656 2.655(2) yes
Ag(2) O(6) 5_556 2.160(4) yes
Ag(2) O(4) 4_656 2.327(2) yes
Ag(2) O(8) . 2.558(2) yes
Ag(2) O(8) 4_656 2.854(3) yes
Ag(1) Ag(2) . 0.415(2) yes
Ag(1) Ag(1) 4_656 1.925(3) yes
Ag(2) Ag(2) 4_656 2.750(4) yes
